data_2213913
loop_
_publ_author_name
'Wang, Feng'
'Liu, Shu-Xia'
'Wang, Chun-Ling'
'Cao, Rui-Ge'
'Cao, Jian-Fang'

_publ_section_title
;
 Bis(amino{[iminio(morpholino)methyl]amino}iminium)
 bis(amino{[imino(morpholino)methyl]amino}iminium)
 tetracosaoxidotellurohexamolybdate(6{-}) tetrahydrate
;
_journal_issue 6
_journal_name_full 'Acta Crystallographica Section E'
_journal_page_first m1708
_journal_page_last m1709
_journal_paper_doi 10.1107/S1600536807023525
_journal_volume 63
_journal_year 2007
_chemical_formula_iupac '(C6 H15 N5 O)2 (C6 H14 N5 O)2 [Te Mo6 O24 ]. 4H2 O'
_chemical_formula_moiety
;
Mo6 O24 Te, 2(C6 H15 N5 O), 2(C6 H14 N5 O), 4(H2 O)
;
_chemical_formula_sum 'C24 H66 Mo6 N20 O32 Te'
_chemical_formula_weight 1850.21
_chemical_name_systematic
;
Bis(amino{[iminio(morpholino)methyl]amino}iminium)
bis(amino{[imino(morpholino)methyl]amino}iminium)
tetracosaoxidotellurohexamolybdate(6-) tetrahydrate
;
_space_group_IT_number 14
_symmetry_cell_setting monoclinic
_symmetry_space_group_name_Hall '-P 2yn'
_symmetry_space_group_name_H-M 'P 1 21/n 1'
_atom_sites_solution_hydrogens geom
_atom_sites_solution_primary direct
_atom_sites_solution_secondary difmap
_audit_creation_method SHELXL-97
_cell_angle_alpha 90.00
_cell_angle_beta 94.67(3)
_cell_angle_gamma 90.00
_cell_formula_units_Z 2
_cell_length_a 15.722(3)
_cell_length_b 9.2364(18)
_cell_length_c 19.256(4)
_cell_measurement_reflns_used 875
_cell_measurement_temperature 298(2)
_cell_measurement_theta_max 25.00
_cell_measurement_theta_min 3.06
_cell_volume 2787.0(10)
_computing_cell_refinement PROCESS-AUTO
_computing_data_collection 'PROCESS-AUTO (Rigaku, 1998)'
_computing_data_reduction PROCESS-AUTO
_computing_molecular_graphics
;
ORTEP-3 for Windows (Farrugia, 1997) and DIAMOND (Brandenburg,
1998)
;
_computing_publication_material 'SHELXTL (Bruker, 2001)'
_computing_structure_refinement 'SHELXL-97 (Sheldrick, 1997)'
_computing_structure_solution 'SHELXS-97 (Sheldrick, 1990)'
_diffrn_ambient_temperature 298(2)
_diffrn_detector_area_resol_mean 0
_diffrn_measured_fraction_theta_full 0.996
_diffrn_measured_fraction_theta_max 0.996
_diffrn_measurement_device_type 'Rigaku R-AXIS RAPID IP'
_diffrn_measurement_method \w
_diffrn_radiation_monochromator graphite
_diffrn_radiation_source 'fine-focus sealed tube'
_diffrn_radiation_type MoK\a
_diffrn_radiation_wavelength 0.71073
_diffrn_reflns_av_R_equivalents 0.0302
_diffrn_reflns_av_sigmaI/netI 0.0300
_diffrn_reflns_limit_h_max 18
_diffrn_reflns_limit_h_min -18
_diffrn_reflns_limit_k_max 10
_diffrn_reflns_limit_k_min -10
_diffrn_reflns_limit_l_max 22
_diffrn_reflns_limit_l_min -22
_diffrn_reflns_number 20771
_diffrn_reflns_theta_full 25.00
_diffrn_reflns_theta_max 25.00
_diffrn_reflns_theta_min 3.06
_diffrn_standards_decay_% 0
_diffrn_standards_interval_count 0
_diffrn_standards_interval_time 0
_diffrn_standards_number 0
_exptl_absorpt_coefficient_mu 1.931
_exptl_absorpt_correction_T_max 0.6568
_exptl_absorpt_correction_T_min 0.6432
_exptl_absorpt_correction_type multi-scan
_exptl_absorpt_process_details '(ABSCOR; Higashi, 1995)'
_exptl_crystal_colour white
_exptl_crystal_density_diffrn 2.205
_exptl_crystal_density_method 'not measured'
_exptl_crystal_description block
_exptl_crystal_F_000 1820
_exptl_crystal_size_max 0.24
_exptl_crystal_size_mid 0.24
_exptl_crystal_size_min 0.22
_refine_diff_density_max 0.625
_refine_diff_density_min -0.863
_refine_ls_extinction_coef 0.00488(13)
_refine_ls_extinction_expression Fc^*^=kFc[1+0.001xFc^2^\l^3^/sin(2\q)]^-1/4^
_refine_ls_extinction_method SHELXL
_refine_ls_goodness_of_fit_ref 1.092
_refine_ls_hydrogen_treatment constr
_refine_ls_matrix_type full
_refine_ls_number_parameters 377
_refine_ls_number_reflns 4883
_refine_ls_number_restraints 0
_refine_ls_restrained_S_all 1.092
_refine_ls_R_factor_all 0.0287
_refine_ls_R_factor_gt 0.0251
_refine_ls_shift/su_max 0.002
_refine_ls_shift/su_mean 0.000
_refine_ls_structure_factor_coef Fsqd
_refine_ls_weighting_details 'calc w=1/[\s^2^(Fo^2^)+(0.0189P)^2^+3.2490P] where P=(Fo^2^+2Fc^2^)/3'
_refine_ls_weighting_scheme calc
_refine_ls_wR_factor_gt 0.0549
_refine_ls_wR_factor_ref 0.0564
_reflns_number_gt 4465
_reflns_number_total 4883
_reflns_threshold_expression >2sigma(I)
_cod_data_source_file ng2263.cif
_cod_data_source_block I
_cod_original_sg_symbol_H-M 'P 21/n'
_cod_database_code 2213913
_cod_database_fobs_code 2213913

loop_
_symmetry_equiv_pos_as_xyz
'x, y, z'
'-x+1/2, y+1/2, -z+1/2'
'-x, -y, -z'
'x-1/2, -y-1/2, z-1/2'

loop_
_atom_site_type_symbol
_atom_site_label
_atom_site_fract_x
_atom_site_fract_y
_atom_site_fract_z
_atom_site_U_iso_or_equiv
_atom_site_adp_type
_atom_site_calc_flag
_atom_site_refinement_flags
_atom_site_occupancy
Te Te1 1.0000 1.0000 0.0000 0.01336(7) Uani d S 1
Mo Mo1 0.840705(14) 0.97463(2) -0.121498(12) 0.01725(8) Uani d . 1
Mo Mo2 0.962462(15) 1.03579(3) 0.163987(12) 0.01902(8) Uani d . 1
Mo Mo3 0.804183(14) 1.00883(2) 0.045455(12) 0.01829(8) Uani d . 1
O O1 1.06718(11) 0.87503(19) -0.05424(9) 0.0177(4) Uani d . 1
O O2 0.89805(11) 0.88611(19) -0.01551(9) 0.0166(4) Uani d . 1
O O3 0.96442(11) 1.09343(19) -0.08720(9) 0.0176(4) Uani d . 1
O O4 0.91282(14) 1.1756(2) 0.20215(11) 0.0333(5) Uani d . 1
O O5 0.92935(12) 0.8616(2) -0.15719(9) 0.0212(4) Uani d . 1
O O6 0.75632(13) 1.1543(2) 0.08024(11) 0.0330(5) Uani d . 1
O O7 0.76252(12) 0.8424(2) -0.12693(11) 0.0276(5) Uani d . 1
O O8 0.72660(13) 0.8813(2) 0.02944(11) 0.0323(5) Uani d . 1
O O9 0.99343(13) 0.9194(2) 0.22975(10) 0.0296(5) Uani d . 1
O O10 0.79802(11) 1.09461(19) -0.04971(9) 0.0192(4) Uani d . 1
O O11 0.81680(13) 1.0896(2) -0.18973(10) 0.0293(5) Uani d . 1
O O12 0.86502(12) 0.9258(2) 0.12556(9) 0.0219(4) Uani d . 1
O O13 0.51701(15) 0.1569(3) -0.10142(15) 0.0582(8) Uani d . 1
O O14 0.70371(14) 1.0881(2) 0.31912(13) 0.0397(6) Uani d . 1
O O1W 0.96255(14) 0.6375(2) 0.11550(12) 0.0370(5) Uani d . 1
H H1 0.9889 0.7141 0.1055 0.044 Uiso d R 1
H H2 0.9140 0.6556 0.1301 0.044 Uiso d R 1
O O2W 1.07989(17) 0.4426(3) 0.18435(15) 0.0540(7) Uani d . 1
H H3 1.0676 0.3607 0.1661 0.065 Uiso d R 1
H H4 1.0434 0.4979 0.1629 0.065 Uiso d R 1
N N1 0.83492(18) 0.6090(3) -0.03895(14) 0.0344(6) Uani d . 1
H H5 0.8712 0.6705 -0.0155 0.041 Uiso d R 1
H H6 0.7979 0.6376 -0.0744 0.041 Uiso d R 1
N N2 0.90623(15) 0.4192(3) 0.01555(13) 0.0282(6) Uani d . 1
H H7 0.9353 0.4823 0.0441 0.034 Uiso d R 1
H H8 0.9136 0.3237 0.0232 0.034 Uiso d R 1
N N3 0.79856(16) 0.3705(3) -0.06762(13) 0.0277(6) Uani d . 1
H H9 0.8008 0.2776 -0.0534 0.033 Uiso d R 1
N N4 0.75224(18) 0.4803(3) -0.17227(14) 0.0354(6) Uani d . 1
H H10 0.8071 0.5025 -0.1774 0.042 Uiso d R 1
H H11 0.7113 0.5017 -0.2061 0.042 Uiso d R 1
N N5 0.65933(16) 0.3408(3) -0.11197(13) 0.0300(6) Uani d . 1
N N6 1.0938(2) 0.7734(4) 0.45693(18) 0.0577(9) Uani d . 1
H H12 1.0669 0.7843 0.4961 0.069 Uiso d R 1
H H13 1.1469 0.7363 0.4607 0.069 Uiso d R 1
N N7 1.08581(17) 0.7464(3) 0.33860(16) 0.0453(8) Uani d . 1
H H14 1.1380 0.7059 0.3425 0.054 Uiso d R 1
H H15 1.0642 0.7675 0.2950 0.054 Uiso d R 1
N N8 0.96948(16) 0.8341(3) 0.39610(14) 0.0358(6) Uani d . 1
N N9 0.90343(17) 0.6720(3) 0.31506(16) 0.0418(7) Uani d . 1
H H16 0.9432 0.6051 0.3279 0.050 Uiso d R 1
H H17 0.8657 0.6575 0.2780 0.050 Uiso d R 1
N N10 0.84324(15) 0.8936(3) 0.33528(13) 0.0263(5) Uani d . 1
C C1 0.5878(2) 0.1522(4) -0.05053(19) 0.0438(9) Uani d . 1
H H1A 0.6283 0.0799 -0.0637 0.053 Uiso calc R 1
H H1B 0.5684 0.1246 -0.0058 0.053 Uiso calc R 1
C C2 0.5475(2) 0.1889(5) -0.1672(2) 0.0537(10) Uani d . 1
H H2A 0.4998 0.1879 -0.2026 0.064 Uiso calc R 1
H H2B 0.5872 0.1140 -0.1788 0.064 Uiso calc R 1
C C3 0.5913(2) 0.3336(4) -0.16842(18) 0.0416(8) Uani d . 1
H H3A 0.6151 0.3470 -0.2129 0.050 Uiso calc R 1
H H3B 0.5502 0.4103 -0.1629 0.050 Uiso calc R 1
C C4 0.6308(2) 0.2974(4) -0.04428(17) 0.0381(8) Uani d . 1
H H4A 0.5912 0.3689 -0.0288 0.046 Uiso calc R 1
H H4B 0.6794 0.2925 -0.0099 0.046 Uiso calc R 1
C C5 0.7344(2) 0.4006(3) -0.11897(15) 0.0263(6) Uani d . 1
C C6 0.84770(18) 0.4686(3) -0.03086(15) 0.0228(6) Uani d . 1
C C7 0.7724(2) 1.1139(4) 0.3706(2) 0.0452(9) Uani d . 1
H H7A 0.7575 1.0754 0.4149 0.054 Uiso calc R 1
H H7B 0.7806 1.2175 0.3761 0.054 Uiso calc R 1
C C8 0.6910(2) 0.9357(3) 0.31187(19) 0.0371(8) Uani d . 1
H H8A 0.6423 0.9178 0.2788 0.045 Uiso calc R 1
H H8B 0.6784 0.8954 0.3564 0.045 Uiso calc R 1
C C9 0.76780(19) 0.8614(4) 0.28752(17) 0.0320(7) Uani d . 1
H H9A 0.7582 0.7577 0.2858 0.038 Uiso calc R 1
H H9B 0.7774 0.8942 0.2409 0.038 Uiso calc R 1
C C10 0.8540(2) 1.0472(4) 0.35268(18) 0.0367(8) Uani d . 1
H H10A 0.8746 1.0980 0.3133 0.044 Uiso calc R 1
H H10B 0.8964 1.0573 0.3919 0.044 Uiso calc R 1
C C11 0.90742(19) 0.8001(3) 0.34730(16) 0.0288(7) Uani d . 1
C C12 1.0479(2) 0.7821(4) 0.39541(19) 0.0372(8) Uani d . 1

loop_
_atom_site_aniso_label
_atom_site_aniso_U_11
_atom_site_aniso_U_22
_atom_site_aniso_U_33
_atom_site_aniso_U_12
_atom_site_aniso_U_13
_atom_site_aniso_U_23
Te1 0.01484(13) 0.01183(12) 0.01295(13) -0.00084(8) -0.00163(9) 0.00035(9)
Mo1 0.01854(13) 0.01554(13) 0.01677(13) -0.00164(9) -0.00401(9) 0.00015(9)
Mo2 0.02178(14) 0.02072(14) 0.01437(13) -0.00030(9) 0.00025(9) -0.00023(9)
Mo3 0.01674(13) 0.01865(13) 0.01923(13) -0.00111(9) 0.00005(9) 0.00082(9)
O1 0.0194(9) 0.0156(9) 0.0179(9) 0.0014(7) 0.0009(7) -0.0018(8)
O2 0.0170(9) 0.0144(9) 0.0179(9) -0.0031(7) -0.0019(7) 0.0007(7)
O3 0.0196(9) 0.0168(9) 0.0157(9) -0.0010(7) -0.0036(7) 0.0028(8)
O4 0.0345(12) 0.0342(12) 0.0315(11) 0.0043(9) 0.0054(9) -0.0070(10)
O5 0.0244(10) 0.0188(9) 0.0201(9) -0.0027(8) -0.0005(8) -0.0035(8)
O6 0.0318(12) 0.0371(12) 0.0298(11) 0.0105(9) 0.0017(9) -0.0031(10)
O7 0.0233(10) 0.0250(10) 0.0334(11) -0.0050(8) -0.0051(9) -0.0030(9)
O8 0.0286(12) 0.0341(12) 0.0329(11) -0.0120(9) -0.0046(9) 0.0071(10)
O9 0.0335(12) 0.0330(12) 0.0216(10) -0.0047(9) -0.0028(9) 0.0083(9)
O10 0.0194(10) 0.0149(9) 0.0226(9) 0.0018(7) -0.0021(7) 0.0017(8)
O11 0.0361(12) 0.0257(11) 0.0245(11) 0.0008(9) -0.0077(9) 0.0050(9)
O12 0.0221(10) 0.0234(10) 0.0202(10) -0.0035(8) 0.0014(8) 0.0042(8)
O13 0.0313(14) 0.076(2) 0.0657(18) -0.0082(13) -0.0048(12) 0.0279(16)
O14 0.0301(12) 0.0254(11) 0.0622(16) 0.0041(9) -0.0047(11) 0.0019(11)
O1W 0.0405(13) 0.0229(11) 0.0482(14) -0.0051(9) 0.0074(11) -0.0027(11)
O2W 0.0557(17) 0.0388(14) 0.0658(18) -0.0077(12) -0.0047(14) 0.0036(14)
N1 0.0478(17) 0.0171(12) 0.0358(15) -0.0010(11) -0.0125(12) 0.0008(11)
N2 0.0320(14) 0.0203(12) 0.0307(14) -0.0021(10) -0.0074(11) 0.0000(11)
N3 0.0379(15) 0.0123(11) 0.0306(13) -0.0008(10) -0.0105(11) 0.0038(10)
N4 0.0389(16) 0.0341(15) 0.0312(15) -0.0047(12) -0.0085(12) 0.0095(12)
N5 0.0314(14) 0.0328(14) 0.0249(13) 0.0016(11) -0.0042(11) 0.0049(11)
N6 0.0385(18) 0.078(2) 0.053(2) 0.0157(17) -0.0173(15) 0.0055(19)
N7 0.0240(15) 0.060(2) 0.0519(19) 0.0129(13) 0.0017(13) 0.0115(16)
N8 0.0272(14) 0.0463(17) 0.0325(14) 0.0086(12) -0.0049(11) -0.0024(13)
N9 0.0308(15) 0.0335(15) 0.0598(19) 0.0085(12) -0.0045(14) -0.0079(14)
N10 0.0199(12) 0.0285(13) 0.0299(13) 0.0014(10) -0.0011(10) -0.0025(11)
C1 0.0363(19) 0.052(2) 0.043(2) 0.0019(16) 0.0027(16) 0.0171(18)
C2 0.041(2) 0.068(3) 0.049(2) -0.0111(19) -0.0164(17) 0.012(2)
C3 0.0325(18) 0.055(2) 0.0356(18) 0.0014(16) -0.0110(14) 0.0133(17)
C4 0.0416(19) 0.046(2) 0.0274(17) 0.0097(15) 0.0064(14) 0.0049(16)
C5 0.0373(17) 0.0163(14) 0.0239(15) 0.0037(12) -0.0062(12) 0.0000(12)
C6 0.0293(15) 0.0156(13) 0.0237(14) -0.0022(11) 0.0028(12) 0.0002(12)
C7 0.044(2) 0.0358(19) 0.056(2) 0.0023(16) 0.0007(17) -0.0128(18)
C8 0.0277(17) 0.0307(17) 0.052(2) 0.0008(13) -0.0016(15) 0.0033(16)
C9 0.0257(16) 0.0342(17) 0.0352(17) -0.0002(13) -0.0037(13) -0.0047(15)
C10 0.0341(18) 0.0343(18) 0.0407(19) -0.0018(14) -0.0024(14) -0.0083(15)
C11 0.0226(15) 0.0345(17) 0.0295(16) 0.0014(12) 0.0040(12) 0.0045(14)
C12 0.0279(17) 0.0330(17) 0.049(2) 0.0014(14) -0.0065(15) 0.0101(16)

loop_
_atom_type_symbol
_atom_type_description
_atom_type_scat_dispersion_real
_atom_type_scat_dispersion_imag
_atom_type_scat_source
C C 0.0033 0.0016 'International Tables Vol C Tables 4.2.6.8 and 6.1.1.4'
H H 0.0000 0.0000 'International Tables Vol C Tables 4.2.6.8 and 6.1.1.4'
N N 0.0061 0.0033 'International Tables Vol C Tables 4.2.6.8 and 6.1.1.4'
O O 0.0106 0.0060 'International Tables Vol C Tables 4.2.6.8 and 6.1.1.4'
Mo Mo -1.6832 0.6857 'International Tables Vol C Tables 4.2.6.8 and 6.1.1.4'
Te Te -0.5308 1.6751 'International Tables Vol C Tables 4.2.6.8 and 6.1.1.4'

loop_
_geom_angle_atom_site_label_1
_geom_angle_atom_site_label_2
_geom_angle_atom_site_label_3
_geom_angle_site_symmetry_1
_geom_angle_site_symmetry_3
_geom_angle
O2 Te1 O2 . 3_775 180.0
O2 Te1 O1 . . 94.30(8)
O2 Te1 O1 3_775 . 85.70(8)
O2 Te1 O1 . 3_775 85.70(8)
O2 Te1 O1 3_775 3_775 94.30(8)
O1 Te1 O1 . 3_775 180.00(8)
O2 Te1 O3 . . 86.01(8)
O2 Te1 O3 3_775 . 93.99(8)
O1 Te1 O3 . . 85.94(8)
O1 Te1 O3 3_775 . 94.06(8)
O2 Te1 O3 . 3_775 93.99(8)
O2 Te1 O3 3_775 3_775 86.01(8)
O1 Te1 O3 . 3_775 94.06(8)
O1 Te1 O3 3_775 3_775 85.94(8)
O3 Te1 O3 . 3_775 180.00(10)
O11 Mo1 O7 . . 106.37(10)
O11 Mo1 O5 . . 100.61(9)
O7 Mo1 O5 . . 97.36(9)
O11 Mo1 O10 . . 97.24(9)
O7 Mo1 O10 . . 99.29(9)
O5 Mo1 O10 . . 151.01(8)
O11 Mo1 O3 . . 93.01(9)
O7 Mo1 O3 . . 160.24(8)
O5 Mo1 O3 . . 74.79(7)
O10 Mo1 O3 . . 81.66(7)
O11 Mo1 O2 . . 160.86(8)
O7 Mo1 O2 . . 91.60(8)
O5 Mo1 O2 . . 83.17(7)
O10 Mo1 O2 . . 72.83(7)
O3 Mo1 O2 . . 69.69(6)
O9 Mo2 O4 . . 105.72(10)
O9 Mo2 O12 . . 97.04(9)
O4 Mo2 O12 . . 100.74(9)
O9 Mo2 O5 . 3_775 99.08(9)
O4 Mo2 O5 . 3_775 95.33(9)
O12 Mo2 O5 . 3_775 153.20(8)
O9 Mo2 O1 . 3_775 160.41(8)
O4 Mo2 O1 . 3_775 93.42(9)
O12 Mo2 O1 . 3_775 74.90(7)
O5 Mo2 O1 3_775 3_775 82.91(7)
O9 Mo2 O3 . 3_775 91.31(9)
O4 Mo2 O3 . 3_775 161.30(9)
O12 Mo2 O3 . 3_775 84.42(7)
O5 Mo2 O3 3_775 3_775 73.98(7)
O1 Mo2 O3 3_775 3_775 70.38(6)
O6 Mo3 O8 . . 106.47(11)
O6 Mo3 O12 . . 101.97(9)
O8 Mo3 O12 . . 99.94(9)
O6 Mo3 O10 . . 93.33(9)
O8 Mo3 O10 . . 97.35(9)
O12 Mo3 O10 . . 152.52(8)
O6 Mo3 O2 . . 157.88(9)
O8 Mo3 O2 . . 92.71(9)
O12 Mo3 O2 . . 85.01(7)
O10 Mo3 O2 . . 72.96(7)
O6 Mo3 O1 . 3_775 90.99(9)
O8 Mo3 O1 . 3_775 162.53(9)
O12 Mo3 O1 . 3_775 75.30(7)
O10 Mo3 O1 . 3_775 81.82(7)
O2 Mo3 O1 . 3_775 70.29(6)
Te1 O1 Mo2 . 3_775 101.89(8)
Te1 O1 Mo3 . 3_775 101.51(8)
Mo2 O1 Mo3 3_775 3_775 90.68(7)
Te1 O2 Mo3 . . 102.49(8)
Te1 O2 Mo1 . . 101.78(8)
Mo3 O2 Mo1 . . 93.26(7)
Te1 O3 Mo2 . 3_775 101.78(8)
Te1 O3 Mo1 . . 102.51(8)
Mo2 O3 Mo1 3_775 . 91.35(6)
Mo1 O5 Mo2 . 3_775 114.94(9)
Mo1 O10 Mo3 . . 115.85(9)
Mo3 O12 Mo2 . . 115.31(9)
C2 O13 C1 . . 108.6(3)
C7 O14 C8 . . 109.0(2)
H1 O1W H2 . . 112.3
H3 O2W H4 . . 102.2
C6 N1 H5 . . 118.5
C6 N1 H6 . . 117.5
H5 N1 H6 . . 122.6
C6 N2 H7 . . 119.0
C6 N2 H8 . . 121.8
H7 N2 H8 . . 118.8
C6 N3 C5 . . 126.3(2)
C6 N3 H9 . . 118.2
C5 N3 H9 . . 114.6
C5 N4 H10 . . 118.8
C5 N4 H11 . . 120.2
H10 N4 H11 . . 120.5
C5 N5 C3 . . 123.3(3)
C5 N5 C4 . . 123.1(3)
C3 N5 C4 . . 112.9(3)
C12 N6 H12 . . 118.6
C12 N6 H13 . . 121.6
H12 N6 H13 . . 118.1
C12 N7 H14 . . 120.1
C12 N7 H15 . . 123.6
H14 N7 H15 . . 116.1
C12 N8 C11 . . 122.3(3)
C11 N9 H16 . . 118.4
C11 N9 H17 . . 120.3
H16 N9 H17 . . 120.9
C11 N10 C10 . . 121.1(3)
C11 N10 C9 . . 122.5(3)
C10 N10 C9 . . 114.3(2)
O13 C1 C4 . . 110.4(3)
O13 C1 H1A . . 109.6
C4 C1 H1A . . 109.6
O13 C1 H1B . . 109.6
C4 C1 H1B . . 109.6
H1A C1 H1B . . 108.1
O13 C2 C3 . . 112.7(3)
O13 C2 H2A . . 109.1
C3 C2 H2A . . 109.1
O13 C2 H2B . . 109.1
C3 C2 H2B . . 109.1
H2A C2 H2B . . 107.8
N5 C3 C2 . . 109.7(3)
N5 C3 H3A . . 109.7
C2 C3 H3A . . 109.7
N5 C3 H3B . . 109.7
C2 C3 H3B . . 109.7
H3A C3 H3B . . 108.2
N5 C4 C1 . . 109.9(3)
N5 C4 H4A . . 109.7
C1 C4 H4A . . 109.7
N5 C4 H4B . . 109.7
C1 C4 H4B . . 109.7
H4A C4 H4B . . 108.2
N4 C5 N5 . . 124.4(3)
N4 C5 N3 . . 118.8(3)
N5 C5 N3 . . 116.7(3)
N2 C6 N1 . . 121.0(3)
N2 C6 N3 . . 117.5(3)
N1 C6 N3 . . 121.4(3)
O14 C7 C10 . . 112.8(3)
O14 C7 H7A . . 109.0
C10 C7 H7A . . 109.0
O14 C7 H7B . . 109.0
C10 C7 H7B . . 109.0
H7A C7 H7B . . 107.8
O14 C8 C9 . . 111.9(3)
O14 C8 H8A . . 109.2
C9 C8 H8A . . 109.2
O14 C8 H8B . . 109.2
C9 C8 H8B . . 109.2
H8A C8 H8B . . 107.9
N10 C9 C8 . . 110.0(3)
N10 C9 H9A . . 109.7
C8 C9 H9A . . 109.7
N10 C9 H9B . . 109.7
C8 C9 H9B . . 109.7
H9A C9 H9B . . 108.2
N10 C10 C7 . . 111.7(3)
N10 C10 H10A . . 109.3
C7 C10 H10A . . 109.3
N10 C10 H10B . . 109.3
C7 C10 H10B . . 109.3
H10A C10 H10B . . 107.9
N10 C11 N9 . . 119.1(3)
N10 C11 N8 . . 118.0(3)
N9 C11 N8 . . 122.6(3)
N8 C12 N7 . . 125.3(3)
N8 C12 N6 . . 116.6(3)
N7 C12 N6 . . 117.9(3)

loop_
_geom_bond_atom_site_label_1
_geom_bond_atom_site_label_2
_geom_bond_site_symmetry_2
_geom_bond_distance
Te1 O2 . 1.9202(17)
Te1 O2 3_775 1.9202(17)
Te1 O1 . 1.9283(17)
Te1 O1 3_775 1.9283(17)
Te1 O3 . 1.9298(17)
Te1 O3 3_775 1.9298(17)
Mo1 O11 . 1.7075(19)
Mo1 O7 . 1.7298(19)
Mo1 O5 . 1.9131(19)
Mo1 O10 . 1.9339(18)
Mo1 O3 . 2.2834(18)
Mo1 O2 . 2.3123(18)
Mo2 O9 . 1.702(2)
Mo2 O4 . 1.706(2)
Mo2 O12 . 1.9343(19)
Mo2 O5 3_775 1.9606(19)
Mo2 O1 3_775 2.2806(18)
Mo2 O3 3_775 2.2823(18)
Mo3 O6 . 1.704(2)
Mo3 O8 . 1.706(2)
Mo3 O12 . 1.9084(19)
Mo3 O10 . 1.9916(18)
Mo3 O2 . 2.2634(18)
Mo3 O1 3_775 2.2835(18)
O1 Mo2 3_775 2.2806(18)
O1 Mo3 3_775 2.2835(18)
O3 Mo2 3_775 2.2823(18)
O5 Mo2 3_775 1.9606(18)
O13 C2 . 1.422(5)
O13 C1 . 1.422(4)
O14 C7 . 1.426(4)
O14 C8 . 1.427(4)
O1W H1 . 0.8500
O1W H2 . 0.8500
O2W H3 . 0.8499
O2W H4 . 0.8500
N1 C6 . 1.319(4)
N1 H5 . 0.8999
N1 H6 . 0.9001
N2 C6 . 1.311(4)
N2 H7 . 0.9001
N2 H8 . 0.9000
N3 C6 . 1.353(4)
N3 C5 . 1.382(4)
N3 H9 . 0.9000
N4 C5 . 1.312(4)
N4 H10 . 0.8998
N4 H11 . 0.9000
N5 C5 . 1.320(4)
N5 C3 . 1.464(4)
N5 C4 . 1.468(4)
N6 C12 . 1.339(4)
N6 H12 . 0.9001
N6 H13 . 0.9000
N7 C12 . 1.329(4)
N7 H14 . 0.9001
N7 H15 . 0.9001
N8 C12 . 1.324(4)
N8 C11 . 1.336(4)
N9 C11 . 1.335(4)
N9 H16 . 0.8999
N9 H17 . 0.9000
N10 C11 . 1.334(4)
N10 C10 . 1.464(4)
N10 C9 . 1.471(4)
C1 C4 . 1.503(5)
C1 H1A . 0.9700
C1 H1B . 0.9700
C2 C3 . 1.504(5)
C2 H2A . 0.9700
C2 H2B . 0.9700
C3 H3A . 0.9700
C3 H3B . 0.9700
C4 H4A . 0.9700
C4 H4B . 0.9700
C7 C10 . 1.488(5)
C7 H7A . 0.9700
C7 H7B . 0.9700
C8 C9 . 1.497(4)
C8 H8A . 0.9700
C8 H8B . 0.9700
C9 H9A . 0.9700
C9 H9B . 0.9700
C10 H10A . 0.9700
C10 H10B . 0.9700

loop_
_geom_hbond_atom_site_label_D
_geom_hbond_atom_site_label_H
_geom_hbond_atom_site_label_A
_geom_hbond_site_symmetry_A
_geom_hbond_distance_DH
_geom_hbond_distance_HA
_geom_hbond_distance_DA
_geom_hbond_angle_DHA
N1 H6 O7 . 0.90 2.20 2.916(3) 136.6
N1 H5 O2 . 0.90 2.04 2.769(3) 137.8
N2 H8 O1 3_765 0.90 1.95 2.840(3) 171.5
N2 H7 O1W . 0.90 2.01 2.877(3) 161.7
N3 H9 O10 1_545 0.90 1.69 2.571(3) 164.6
N4 H11 O11 2_644 0.90 2.18 2.965(3) 145.9
N4 H10 O2W 3_765 0.90 1.86 2.762(4) 176.7
N9 H17 O14 2_645 0.90 2.18 3.067(4) 166.9
N7 H15 O9 . 0.90 2.14 2.925(4) 146.1
N7 H14 O7 4_676 0.90 2.05 2.921(3) 163.6
N6 H13 O8 4_676 0.90 2.06 2.806(4) 140.0
O1W H1 O3 3_775 0.85 1.97 2.810(3) 171.6
O1W H2 O12 . 0.85 2.61 3.087(3) 116.5
O1W H2 O14 2_645 0.85 2.25 3.027(3) 151.7
O2W H3 O5 3_765 0.85 2.06 2.860(3) 156.2
O2W H4 O1W . 0.85 1.98 2.829(4) 176.3

loop_
_geom_torsion_atom_site_label_1
_geom_torsion_atom_site_label_2
_geom_torsion_atom_site_label_3
_geom_torsion_atom_site_label_4
_geom_torsion_site_symmetry_1
_geom_torsion_site_symmetry_4
_geom_torsion
O2 Te1 O1 Mo2 . 3_775 86.08(8)
O2 Te1 O1 Mo2 3_775 3_775 -93.92(8)
O3 Te1 O1 Mo2 . 3_775 0.40(7)
O3 Te1 O1 Mo2 3_775 3_775 -179.60(7)
O2 Te1 O1 Mo3 . 3_775 179.25(7)
O2 Te1 O1 Mo3 3_775 3_775 -0.75(7)
O3 Te1 O1 Mo3 . 3_775 93.57(8)
O3 Te1 O1 Mo3 3_775 3_775 -86.43(8)
O1 Te1 O2 Mo3 . . 179.24(7)
O1 Te1 O2 Mo3 3_775 . -0.76(7)
O3 Te1 O2 Mo3 . . -95.14(8)
O3 Te1 O2 Mo3 3_775 . 84.86(8)
O1 Te1 O2 Mo1 . . -84.69(8)
O1 Te1 O2 Mo1 3_775 . 95.31(8)
O3 Te1 O2 Mo1 . . 0.92(7)
O3 Te1 O2 Mo1 3_775 . -179.08(7)
O6 Mo3 O2 Te1 . . 34.3(3)
O8 Mo3 O2 Te1 . . -175.22(9)
O12 Mo3 O2 Te1 . . -75.47(8)
O10 Mo3 O2 Te1 . . 87.92(9)
O1 Mo3 O2 Te1 3_775 . 0.68(6)
O6 Mo3 O2 Mo1 . . -68.6(2)
O8 Mo3 O2 Mo1 . . 81.95(9)
O12 Mo3 O2 Mo1 . . -178.30(7)
O10 Mo3 O2 Mo1 . . -14.91(6)
O1 Mo3 O2 Mo1 3_775 . -102.15(7)
O11 Mo1 O2 Te1 . . -27.3(3)
O7 Mo1 O2 Te1 . . 172.66(9)
O5 Mo1 O2 Te1 . . 75.44(8)
O10 Mo1 O2 Te1 . . -88.10(9)
O3 Mo1 O2 Te1 . . -0.83(6)
O11 Mo1 O2 Mo3 . . 76.2(3)
O7 Mo1 O2 Mo3 . . -83.85(8)
O5 Mo1 O2 Mo3 . . 178.93(7)
O10 Mo1 O2 Mo3 . . 15.38(6)
O3 Mo1 O2 Mo3 . . 102.65(7)
O2 Te1 O3 Mo2 . 3_775 -95.00(8)
O2 Te1 O3 Mo2 3_775 3_775 85.00(8)
O1 Te1 O3 Mo2 . 3_775 -0.40(7)
O1 Te1 O3 Mo2 3_775 3_775 179.60(7)
O2 Te1 O3 Mo1 . . -0.94(7)
O2 Te1 O3 Mo1 3_775 . 179.06(7)
O1 Te1 O3 Mo1 . . 93.67(8)
O1 Te1 O3 Mo1 3_775 . -86.33(8)
O11 Mo1 O3 Te1 . . 172.42(9)
O7 Mo1 O3 Te1 . . -18.7(3)
O5 Mo1 O3 Te1 . . -87.41(9)
O10 Mo1 O3 Te1 . . 75.53(8)
O2 Mo1 O3 Te1 . . 0.83(6)
O11 Mo1 O3 Mo2 . 3_775 -85.20(9)
O7 Mo1 O3 Mo2 . 3_775 83.6(2)
O5 Mo1 O3 Mo2 . 3_775 14.98(7)
O10 Mo1 O3 Mo2 . 3_775 177.91(7)
O2 Mo1 O3 Mo2 . 3_775 103.21(7)
O11 Mo1 O5 Mo2 . 3_775 70.89(11)
O7 Mo1 O5 Mo2 . 3_775 179.14(10)
O10 Mo1 O5 Mo2 . 3_775 -56.2(2)
O3 Mo1 O5 Mo2 . 3_775 -19.37(8)
O2 Mo1 O5 Mo2 . 3_775 -90.12(10)
O11 Mo1 O10 Mo3 . . 177.24(10)
O7 Mo1 O10 Mo3 . . 69.26(11)
O5 Mo1 O10 Mo3 . . -55.0(2)
O3 Mo1 O10 Mo3 . . -90.76(10)
O2 Mo1 O10 Mo3 . . -19.54(8)
O6 Mo3 O10 Mo1 . . -177.72(11)
O8 Mo3 O10 Mo1 . . -70.63(12)
O12 Mo3 O10 Mo1 . . 58.1(2)
O2 Mo3 O10 Mo1 . . 19.96(8)
O1 Mo3 O10 Mo1 3_775 . 91.76(10)
O6 Mo3 O12 Mo2 . . -70.74(12)
O8 Mo3 O12 Mo2 . . 179.91(11)
O10 Mo3 O12 Mo2 . . 51.7(2)
O2 Mo3 O12 Mo2 . . 88.02(10)
O1 Mo3 O12 Mo2 3_775 . 17.12(9)
O9 Mo2 O12 Mo3 . . -178.97(11)
O4 Mo2 O12 Mo3 . . 73.50(12)
O5 Mo2 O12 Mo3 3_775 . -52.3(2)
O1 Mo2 O12 Mo3 3_775 . -17.17(9)
O3 Mo2 O12 Mo3 3_775 . -88.33(10)
C2 O13 C1 C4 . . 62.7(4)
C1 O13 C2 C3 . . -61.4(4)
C5 N5 C3 C2 . . 140.0(3)
C4 N5 C3 C2 . . -49.8(4)
O13 C2 C3 N5 . . 54.6(4)
C5 N5 C4 C1 . . -137.4(3)
C3 N5 C4 C1 . . 52.3(4)
O13 C1 C4 N5 . . -58.5(4)
C3 N5 C5 N4 . . 11.6(5)
C4 N5 C5 N4 . . -157.6(3)
C3 N5 C5 N3 . . -165.4(3)
C4 N5 C5 N3 . . 25.3(4)
C6 N3 C5 N4 . . 55.3(4)
C6 N3 C5 N5 . . -127.5(3)
C5 N3 C6 N2 . . -179.4(3)
C5 N3 C6 N1 . . 3.6(5)
C8 O14 C7 C10 . . 59.6(4)
C7 O14 C8 C9 . . -62.0(4)
C11 N10 C9 C8 . . 148.7(3)
C10 N10 C9 C8 . . -47.8(4)
O14 C8 C9 N10 . . 56.0(4)
C11 N10 C10 C7 . . -150.2(3)
C9 N10 C10 C7 . . 46.0(4)
O14 C7 C10 N10 . . -51.7(4)
C10 N10 C11 N9 . . -162.6(3)
C9 N10 C11 N9 . . -0.1(4)
C10 N10 C11 N8 . . 23.3(4)
C9 N10 C11 N8 . . -174.2(3)
C12 N8 C11 N10 . . -154.6(3)
C12 N8 C11 N9 . . 31.6(5)
C11 N8 C12 N7 . . 30.2(5)
C11 N8 C12 N6 . . -154.1(3)
